data_7039213
loop_
_publ_author_name
'Lake, Benjamin R. M.'
'Shaver, Michael P.'

_publ_section_title
;
 Iron(ii) \b-ketiminate complexes as mediators of controlled radical
 polymerisation.
;
_journal_issue 40
_journal_name_full 'Dalton transactions (Cambridge, England : 2003)'
_journal_page_first 15840
_journal_page_last 15849
_journal_paper_doi 10.1039/c6dt01208f
_journal_volume 45
_journal_year 2016
_chemical_formula_moiety 'C15 H35 Fe N3 O Si2'
_chemical_formula_sum 'C15 H35 Fe N3 O Si2'
_chemical_formula_weight 385.49
_space_group_crystal_system monoclinic
_space_group_IT_number 14
_space_group_name_Hall '-P 2ybc'
_space_group_name_H-M_alt 'P 1 21/c 1'
_symmetry_space_group_name_Hall '-P 2ybc'
_symmetry_space_group_name_H-M 'P 1 21/c 1'
_atom_sites_solution_hydrogens geom
_atom_sites_solution_primary iterative
_audit_creation_date 2014-12-12
_audit_creation_method
;
Olex2 1.2
(compiled 2014.11.28 svn.r3106 for OlexSys, GUI svn.r4959)
;
_audit_update_record
;
2016-03-23 deposited with the CCDC.
2016-05-02 downloaded from the CCDC.
;
_cell_angle_alpha 90
_cell_angle_beta 127.970(9)
_cell_angle_gamma 90
_cell_formula_units_Z 4
_cell_length_a 10.3546(6)
_cell_length_b 15.0837(4)
_cell_length_c 17.2714(10)
_cell_measurement_reflns_used 12899
_cell_measurement_temperature 119.97(18)
_cell_measurement_theta_max 30.2490
_cell_measurement_theta_min 3.6620
_cell_volume 2126.6(3)
_computing_cell_refinement
;
CrysAlisPro, Agilent Technologies,
Version 1.171.37.35e (release 07-10-2014 CrysAlis171 .NET)
(compiled Oct  7 2014,17:20:27)
;
_computing_data_collection
;
CrysAlisPro, Agilent Technologies,
Version 1.171.37.35e (release 07-10-2014 CrysAlis171 .NET)
(compiled Oct  7 2014,17:20:27)
;
_computing_data_reduction
;
CrysAlisPro, Agilent Technologies,
Version 1.171.37.35e (release 07-10-2014 CrysAlis171 .NET)
(compiled Oct  7 2014,17:20:27)
;
_computing_molecular_graphics 'Olex2 (Dolomanov et al., 2009)'
_computing_publication_material 'Olex2 (Dolomanov et al., 2009)'
_computing_structure_refinement 'ShelXL (Sheldrick, 2008)'
_computing_structure_solution
;
Superflip (Palatinus & Chapuis, 2007;Palatinus & van der Lee, 2008;
Palatinus et al., 2012)
;
_diffrn_ambient_environment N~2~
_diffrn_ambient_temperature 119.97(18)
_diffrn_detector 'CCD plate'
_diffrn_detector_area_resol_mean 5.1574
_diffrn_detector_type Atlas
_diffrn_measured_fraction_theta_full 0.999
_diffrn_measured_fraction_theta_max 0.948
_diffrn_measurement_details
;
  1 omega  -86.00    9.00   1.0000   10.0000
omega____ theta____ kappa____ phi______ frames
    -      -13.2412  -38.0000   90.0000 95

  2 omega  -20.00   27.00   1.0000   10.0000
omega____ theta____ kappa____ phi______ frames
    -      -13.2412  -99.0000 -150.0000 47

  3 omega  -40.00   57.00   1.0000   10.0000
omega____ theta____ kappa____ phi______ frames
    -      -13.2412   57.0000 -150.0000 97

  4 omega  -56.00   41.00   1.0000   10.0000
omega____ theta____ kappa____ phi______ frames
    -       14.3350  -57.0000  -30.0000 97

  5 omega   35.00  101.00   1.0000   10.0000
omega____ theta____ kappa____ phi______ frames
    -       14.3350  178.0000  -30.0000 66

  6 omega  -20.00   54.00   1.0000   10.0000
omega____ theta____ kappa____ phi______ frames
    -       14.3350  -99.0000  -30.0000 74

  7 omega  -12.00   84.00   1.0000   10.0000
omega____ theta____ kappa____ phi______ frames
    -       14.3350   57.0000  120.0000 96

  8 omega  -20.00   22.00   1.0000   10.0000
omega____ theta____ kappa____ phi______ frames
    -      -13.2412  -99.0000  -60.0000 42

  9 omega  -36.00   59.00   1.0000   10.0000
omega____ theta____ kappa____ phi______ frames
    -      -13.2412   38.0000  120.0000 95
;
_diffrn_measurement_device 'four-circle diffractometer'
_diffrn_measurement_device_type 'SuperNova, Dual, Cu at zero, Atlas'
_diffrn_measurement_method '\w scans'
_diffrn_orient_matrix_UB_11 -0.0520534000
_diffrn_orient_matrix_UB_12 -0.0285563000
_diffrn_orient_matrix_UB_13 -0.0406167000
_diffrn_orient_matrix_UB_21 -0.0302345000
_diffrn_orient_matrix_UB_22 -0.0182804000
_diffrn_orient_matrix_UB_23 0.0238858000
_diffrn_orient_matrix_UB_31 -0.0626296000
_diffrn_orient_matrix_UB_32 0.0325911000
_diffrn_orient_matrix_UB_33 -0.0222054000
_diffrn_radiation_monochromator mirror
_diffrn_radiation_probe x-ray
_diffrn_radiation_type MoK\a
_diffrn_radiation_wavelength 0.71073
_diffrn_reflns_av_R_equivalents 0.0539
_diffrn_reflns_av_unetI/netI 0.0417
_diffrn_reflns_Laue_measured_fraction_full 0.999
_diffrn_reflns_Laue_measured_fraction_max 0.948
_diffrn_reflns_limit_h_max 14
_diffrn_reflns_limit_h_min -14
_diffrn_reflns_limit_k_max 21
_diffrn_reflns_limit_k_min -21
_diffrn_reflns_limit_l_max 23
_diffrn_reflns_limit_l_min -24
_diffrn_reflns_number 44800
_diffrn_reflns_point_group_measured_fraction_full 0.999
_diffrn_reflns_point_group_measured_fraction_max 0.948
_diffrn_reflns_theta_full 26.000
_diffrn_reflns_theta_max 31.076
_diffrn_reflns_theta_min 2.837
_diffrn_source 'SuperNova (Mo) X-ray Source'
_exptl_absorpt_coefficient_mu 0.827
_exptl_absorpt_correction_T_max 0.975
_exptl_absorpt_correction_T_min 0.950
_exptl_absorpt_correction_type gaussian
_exptl_absorpt_process_details
;
CrysAlisPro, Agilent Technologies,
Version 1.171.37.35e (release 07-10-2014 CrysAlis171 .NET)
(compiled Oct  7 2014,17:20:27)
Numerical absorption correction based on gaussian integration over
            a multifaceted crystal model
Empirical absorption correction using spherical harmonics,
 implemented in SCALE3 ABSPACK scaling algorithm.
;
_exptl_crystal_colour green
_exptl_crystal_colour_primary green
_exptl_crystal_density_diffrn 1.204
_exptl_crystal_description block
_exptl_crystal_F_000 832
_exptl_crystal_recrystallization_method 'Re-crystallisation from solvent'
_exptl_crystal_size_max 0.3657
_exptl_crystal_size_mid 0.2421
_exptl_crystal_size_min 0.125
_refine_diff_density_max 0.400
_refine_diff_density_min -0.261
_refine_diff_density_rms 0.064
_refine_ls_extinction_method none
_refine_ls_goodness_of_fit_ref 1.055
_refine_ls_hydrogen_treatment constr
_refine_ls_matrix_type full
_refine_ls_number_parameters 209
_refine_ls_number_reflns 6463
_refine_ls_number_restraints 0
_refine_ls_restrained_S_all 1.055
_refine_ls_R_factor_all 0.0537
_refine_ls_R_factor_gt 0.0393
_refine_ls_shift/su_max 0.001
_refine_ls_shift/su_mean 0.000
_refine_ls_structure_factor_coef Fsqd
_refine_ls_weighting_details 'w=1/[\s^2^(Fo^2^)+(0.0302P)^2^+0.7753P] where P=(Fo^2^+2Fc^2^)/3'
_refine_ls_weighting_scheme calc
_refine_ls_wR_factor_gt 0.0773
_refine_ls_wR_factor_ref 0.0826
_reflns_Friedel_coverage 0.000
_reflns_number_gt 5349
_reflns_number_total 6463
_reflns_threshold_expression 'I > 2\s(I)'
_cod_data_source_file c6dt01208f2.cif
_cod_data_source_block Complex1a
_cod_depositor_comments 'Adding full bibliography for 7039213--7039221.cif.'
_cod_database_code 7039213
_chemical_oxdiff_formula 'C15 H35 Fe N3 O Si2'
_chemical_oxdiff_usercomment '@ 120 K BRML25'
_shelx_space_group_comment
;
The symmetry employed for this shelxl refinement is uniquely defined
by the following loop, which should always be used as a source of
symmetry information in preference to the above space-group names.
They are only intended as comments.
;
_reflns_odcompleteness_completeness 99.80
_reflns_odcompleteness_iscentric 1
_reflns_odcompleteness_theta 26.32
_olex2_refinement_description
;
1. Fixed Uiso
 At 1.2 times of:
  All C(H) groups, All C(H,H) groups
 At 1.5 times of:
  All C(H,H,H) groups
2.a Secondary CH2 refined with riding coordinates:
 C6(H6A,H6B), C7(H7A,H7B)
2.b Aromatic/amide H refined with riding coordinates:
 C3(H3)
2.c Idealised Me refined as rotating group:
 C13(H13A,H13B,H13C), C8(H8A,H8B,H8C), C5(H5A,H5B,H5C), C9(H9A,H9B,H9C),
 C1(H1A,H1B,H1C), C12(H12A,H12B,H12C), C10(H10A,H10B,H10C), C14(H14A,H14B,H14C),
  C11(H11A,H11B,H11C), C15(H15A,H15B,H15C)
;
_shelx_shelxl_version_number 2014/7
_olex2_submission_special_instructions 'No special instructions were received'
_solvent_exptl_crystal_recrystallization_method Hexane

loop_
_space_group_symop_operation_xyz
'x, y, z'
'-x, y+1/2, -z+1/2'
'-x, -y, -z'
'x, -y-1/2, z-1/2'

loop_
_atom_site_label
_atom_site_type_symbol
_atom_site_fract_x
_atom_site_fract_y
_atom_site_fract_z
_atom_site_U_iso_or_equiv
_atom_site_adp_type
_atom_site_occupancy
_atom_site_site_symmetry_order
_atom_site_calc_flag
_atom_site_refinement_flags_posn
Fe1 Fe 0.25669(3) 0.76262(2) 0.39705(2) 0.01695(6) Uani 1 1 d .
Si1 Si 0.29863(5) 0.77740(3) 0.22984(3) 0.01624(9) Uani 1 1 d .
Si2 Si 0.55989(5) 0.68973(3) 0.42586(3) 0.01991(10) Uani 1 1 d .
O1 O 0.39154(14) 0.83630(7) 0.51518(8) 0.0229(2) Uani 1 1 d .
C13 C 0.6074(3) 0.60045(14) 0.37113(15) 0.0423(5) Uani 1 1 d .
H13A H 0.5246 0.5553 0.3431 0.063 Uiso 1 1 calc GR
H13B H 0.7122 0.5749 0.4214 0.063 Uiso 1 1 calc GR
H13C H 0.6096 0.6255 0.3208 0.063 Uiso 1 1 calc GR
N2 N 0.09165(17) 0.64622(8) 0.35393(10) 0.0219(3) Uani 1 1 d .
C8 C 0.0831(2) 0.61573(12) 0.43188(13) 0.0312(4) Uani 1 1 d .
H8A H 0.1846 0.5878 0.4832 0.047 Uiso 1 1 calc GR
H8B H -0.0049 0.5740 0.4049 0.047 Uiso 1 1 calc GR
H8C H 0.0641 0.6656 0.4582 0.047 Uiso 1 1 calc GR
N3 N 0.37310(16) 0.73790(8) 0.34314(9) 0.0169(3) Uani 1 1 d .
C5 C -0.1085(2) 0.94180(11) 0.36489(15) 0.0321(4) Uani 1 1 d .
H5A H -0.1894 0.9405 0.2947 0.048 Uiso 1 1 calc GR
H5B H -0.0901 1.0020 0.3874 0.048 Uiso 1 1 calc GR
H5C H -0.1466 0.9079 0.3943 0.048 Uiso 1 1 calc GR
C9 C 0.1276(2) 0.56990(11) 0.31636(15) 0.0333(4) Uani 1 1 d .
H9A H 0.1401 0.5901 0.2686 0.050 Uiso 1 1 calc GR
H9B H 0.0391 0.5281 0.2863 0.050 Uiso 1 1 calc GR
H9C H 0.2271 0.5418 0.3697 0.050 Uiso 1 1 calc GR
N1 N 0.05039(16) 0.82447(8) 0.36018(9) 0.0197(3) Uani 1 1 d .
C3 C 0.1960(2) 0.95126(10) 0.46118(12) 0.0233(3) Uani 1 1 d .
H3 H 0.1852 1.0116 0.4669 0.028 Uiso 1 1 calc R
C1 C 0.4937(2) 0.97325(11) 0.59849(13) 0.0305(4) Uani 1 1 d .
H1A H 0.5296 0.9529 0.6616 0.046 Uiso 1 1 calc GR
H1B H 0.4589 1.0339 0.5895 0.046 Uiso 1 1 calc GR
H1C H 0.5824 0.9689 0.5949 0.046 Uiso 1 1 calc GR
C12 C 0.4606(2) 0.82319(12) 0.22329(13) 0.0286(4) Uani 1 1 d .
H12A H 0.5161 0.8713 0.2690 0.043 Uiso 1 1 calc GR
H12B H 0.4103 0.8443 0.1580 0.043 Uiso 1 1 calc GR
H12C H 0.5380 0.7774 0.2395 0.043 Uiso 1 1 calc GR
C2 C 0.3524(2) 0.91682(10) 0.51906(11) 0.0212(3) Uani 1 1 d .
C6 C -0.1003(2) 0.77176(11) 0.30258(13) 0.0278(4) Uani 1 1 d .
H6A H -0.1866 0.8047 0.2450 0.033 Uiso 1 1 calc R
H6B H -0.1360 0.7584 0.3417 0.033 Uiso 1 1 calc R
C4 C 0.0494(2) 0.90255(10) 0.39349(12) 0.0211(3) Uani 1 1 d .
C10 C 0.1494(2) 0.87015(10) 0.19174(12) 0.0244(3) Uani 1 1 d .
H10A H 0.0595 0.8489 0.1893 0.037 Uiso 1 1 calc GR
H10B H 0.1090 0.8913 0.1280 0.037 Uiso 1 1 calc GR
H10C H 0.2034 0.9176 0.2384 0.037 Uiso 1 1 calc GR
C14 C 0.7315(2) 0.77179(13) 0.48627(14) 0.0371(5) Uani 1 1 d .
H14A H 0.8336 0.7417 0.5321 0.056 Uiso 1 1 calc GR
H14B H 0.7159 0.8152 0.5205 0.056 Uiso 1 1 calc GR
H14C H 0.7330 0.8006 0.4373 0.056 Uiso 1 1 calc GR
C11 C 0.1915(2) 0.68859(10) 0.13400(11) 0.0238(3) Uani 1 1 d .
H11A H 0.2637 0.6389 0.1541 0.036 Uiso 1 1 calc GR
H11B H 0.1608 0.7113 0.0728 0.036 Uiso 1 1 calc GR
H11C H 0.0952 0.6701 0.1260 0.036 Uiso 1 1 calc GR
C7 C -0.0654(2) 0.68634(11) 0.27180(12) 0.0269(4) Uani 1 1 d .
H7A H -0.1535 0.6445 0.2486 0.032 Uiso 1 1 calc R
H7B H -0.0619 0.6986 0.2180 0.032 Uiso 1 1 calc R
C15 C 0.5734(2) 0.63787(12) 0.52958(13) 0.0306(4) Uani 1 1 d .
H15A H 0.4974 0.5894 0.5049 0.046 Uiso 1 1 calc GR
H15B H 0.5471 0.6814 0.5585 0.046 Uiso 1 1 calc GR
H15C H 0.6826 0.6163 0.5783 0.046 Uiso 1 1 calc GR

loop_
_atom_site_aniso_label
_atom_site_aniso_U_11
_atom_site_aniso_U_22
_atom_site_aniso_U_33
_atom_site_aniso_U_23
_atom_site_aniso_U_13
_atom_site_aniso_U_12
Fe1 0.01644(12) 0.01856(11) 0.01830(11) -0.00292(8) 0.01193(10) -0.00116(8)
Si1 0.0151(2) 0.0178(2) 0.01555(19) -0.00087(14) 0.00928(17) 0.00036(15)
Si2 0.0171(2) 0.0215(2) 0.0196(2) 0.00183(16) 0.01052(18) 0.00385(16)
O1 0.0228(6) 0.0234(6) 0.0202(6) -0.0043(4) 0.0121(5) 0.0000(4)
C13 0.0427(12) 0.0433(11) 0.0409(11) 0.0025(9) 0.0258(10) 0.0213(9)
N2 0.0243(7) 0.0209(6) 0.0232(7) -0.0038(5) 0.0160(6) -0.0041(5)
C8 0.0391(11) 0.0294(9) 0.0289(9) -0.0013(7) 0.0229(9) -0.0075(8)
N3 0.0152(6) 0.0200(6) 0.0159(6) -0.0008(5) 0.0098(5) 0.0013(5)
C5 0.0343(10) 0.0239(8) 0.0517(11) 0.0100(8) 0.0333(10) 0.0077(7)
C9 0.0406(11) 0.0233(8) 0.0445(11) -0.0130(7) 0.0305(10) -0.0100(7)
N1 0.0175(7) 0.0220(6) 0.0210(7) 0.0011(5) 0.0126(6) 0.0000(5)
C3 0.0336(9) 0.0164(7) 0.0297(8) 0.0010(6) 0.0244(8) -0.0006(6)
C1 0.0379(11) 0.0268(9) 0.0253(9) -0.0066(7) 0.0186(8) -0.0082(7)
C12 0.0236(9) 0.0392(10) 0.0256(9) 0.0035(7) 0.0164(8) -0.0021(7)
C2 0.0282(9) 0.0213(7) 0.0206(8) -0.0013(6) 0.0183(7) -0.0040(6)
C6 0.0167(8) 0.0324(9) 0.0291(9) 0.0003(7) 0.0115(7) -0.0012(7)
C4 0.0250(8) 0.0213(7) 0.0262(8) 0.0083(6) 0.0205(7) 0.0056(6)
C10 0.0239(9) 0.0231(8) 0.0217(8) 0.0006(6) 0.0117(7) 0.0042(6)
C14 0.0196(9) 0.0454(11) 0.0290(10) 0.0078(8) 0.0061(8) -0.0045(8)
C11 0.0269(9) 0.0227(8) 0.0197(8) -0.0020(6) 0.0132(7) 0.0008(6)
C7 0.0223(9) 0.0315(9) 0.0213(8) -0.0053(6) 0.0106(7) -0.0074(7)
C15 0.0293(10) 0.0311(9) 0.0260(9) 0.0096(7) 0.0144(8) 0.0062(7)

loop_
_atom_type_symbol
_atom_type_description
_atom_type_scat_dispersion_real
_atom_type_scat_dispersion_imag
_atom_type_scat_source
C C 0.0033 0.0016 'International Tables Vol C Tables 4.2.6.8 and 6.1.1.4'
H H 0.0000 0.0000 'International Tables Vol C Tables 4.2.6.8 and 6.1.1.4'
Fe Fe 0.3463 0.8444 'International Tables Vol C Tables 4.2.6.8 and 6.1.1.4'
N N 0.0061 0.0033 'International Tables Vol C Tables 4.2.6.8 and 6.1.1.4'
O O 0.0106 0.0060 'International Tables Vol C Tables 4.2.6.8 and 6.1.1.4'
Si Si 0.0817 0.0704 'International Tables Vol C Tables 4.2.6.8 and 6.1.1.4'

loop_
_exptl_crystal_face_index_h
_exptl_crystal_face_index_k
_exptl_crystal_face_index_l
_exptl_crystal_face_perp_dist
_exptl_oxdiff_crystal_face_indexfrac_h
_exptl_oxdiff_crystal_face_indexfrac_k
_exptl_oxdiff_crystal_face_indexfrac_l
_exptl_oxdiff_crystal_face_x
_exptl_oxdiff_crystal_face_y
_exptl_oxdiff_crystal_face_z
4 15 -17 0.1362 4.0000 15.0000 -17.0000 0.0539 -0.8012 0.6158
-14 1 19 0.1063 -14.0000 1.0000 19.0000 -0.0715 0.8588 0.4875
1 -16 11 0.1701 1.0000 -16.0000 11.0000 -0.0419 0.5250 -0.8283
11 -12 -6 0.1432 11.0000 -12.0000 -6.0000 0.0138 -0.2565 -0.9468
-4 -15 -8 0.0625 -4.0000 -15.0000 -8.0000 0.9615 0.2041 -0.0607
4 15 8 0.0625 4.0000 15.0000 8.0000 -0.9615 -0.2041 0.0607
-8 15 0 0.1787 -8.0000 15.0000 -0.0000 -0.0119 -0.0323 0.9899
13 3 -20 0.1301 13.0000 3.0000 -20.0000 0.0500 -0.9256 -0.2723
-13 -5 22 0.0876 -13.0000 -5.0000 22.0000 -0.0741 1.0099 0.1627
-1 8 19 0.0791 -1.0000 8.0000 19.0000 -0.9481 0.3378 -0.0985

loop_
_geom_angle_atom_site_label_1
_geom_angle_atom_site_label_2
_geom_angle_atom_site_label_3
_geom_angle
O1 Fe1 N2 134.54(5)
O1 Fe1 N1 90.24(5)
N3 Fe1 O1 110.48(5)
N3 Fe1 N2 105.08(5)
N3 Fe1 N1 140.40(5)
N1 Fe1 N2 79.40(5)
N3 Si1 C12 113.95(7)
N3 Si1 C10 110.80(7)
N3 Si1 C11 111.56(7)
C10 Si1 C12 106.10(8)
C11 Si1 C12 105.94(8)
C11 Si1 C10 108.13(8)
C13 Si2 C15 107.02(9)
N3 Si2 C13 113.40(8)
N3 Si2 C14 112.57(8)
N3 Si2 C15 110.90(8)
C14 Si2 C13 107.61(11)
C14 Si2 C15 104.82(9)
C2 O1 Fe1 122.71(10)
Si2 C13 H13A 109.5
Si2 C13 H13B 109.5
Si2 C13 H13C 109.5
H13A C13 H13B 109.5
H13A C13 H13C 109.5
H13B C13 H13C 109.5
C8 N2 Fe1 113.81(10)
C8 N2 C9 109.31(13)
C8 N2 C7 110.80(14)
C9 N2 Fe1 114.26(10)
C9 N2 C7 108.86(13)
C7 N2 Fe1 99.35(9)
N2 C8 H8A 109.5
N2 C8 H8B 109.5
N2 C8 H8C 109.5
H8A C8 H8B 109.5
H8A C8 H8C 109.5
H8B C8 H8C 109.5
Si1 N3 Fe1 120.10(7)
Si2 N3 Fe1 113.26(7)
Si2 N3 Si1 126.00(8)
H5A C5 H5B 109.5
H5A C5 H5C 109.5
H5B C5 H5C 109.5
C4 C5 H5A 109.5
C4 C5 H5B 109.5
C4 C5 H5C 109.5
N2 C9 H9A 109.5
N2 C9 H9B 109.5
N2 C9 H9C 109.5
H9A C9 H9B 109.5
H9A C9 H9C 109.5
H9B C9 H9C 109.5
C6 N1 Fe1 115.91(10)
C4 N1 Fe1 124.20(11)
C4 N1 C6 119.44(14)
C2 C3 H3 117.1
C2 C3 C4 125.76(14)
C4 C3 H3 117.1
H1A C1 H1B 109.5
H1A C1 H1C 109.5
H1B C1 H1C 109.5
C2 C1 H1A 109.5
C2 C1 H1B 109.5
C2 C1 H1C 109.5
Si1 C12 H12A 109.5
Si1 C12 H12B 109.5
Si1 C12 H12C 109.5
H12A C12 H12B 109.5
H12A C12 H12C 109.5
H12B C12 H12C 109.5
O1 C2 C3 125.54(15)
O1 C2 C1 114.65(15)
C3 C2 C1 119.72(15)
N1 C6 H6A 110.0
N1 C6 H6B 110.0
N1 C6 C7 108.32(14)
H6A C6 H6B 108.4
C7 C6 H6A 110.0
C7 C6 H6B 110.0
N1 C4 C5 120.52(15)
N1 C4 C3 122.03(14)
C3 C4 C5 117.37(15)
Si1 C10 H10A 109.5
Si1 C10 H10B 109.5
Si1 C10 H10C 109.5
H10A C10 H10B 109.5
H10A C10 H10C 109.5
H10B C10 H10C 109.5
Si2 C14 H14A 109.5
Si2 C14 H14B 109.5
Si2 C14 H14C 109.5
H14A C14 H14B 109.5
H14A C14 H14C 109.5
H14B C14 H14C 109.5
Si1 C11 H11A 109.5
Si1 C11 H11B 109.5
Si1 C11 H11C 109.5
H11A C11 H11B 109.5
H11A C11 H11C 109.5
H11B C11 H11C 109.5
N2 C7 C6 111.68(13)
N2 C7 H7A 109.3
N2 C7 H7B 109.3
C6 C7 H7A 109.3
C6 C7 H7B 109.3
H7A C7 H7B 107.9
Si2 C15 H15A 109.5
Si2 C15 H15B 109.5
Si2 C15 H15C 109.5
H15A C15 H15B 109.5
H15A C15 H15C 109.5
H15B C15 H15C 109.5

loop_
_geom_bond_atom_site_label_1
_geom_bond_atom_site_label_2
_geom_bond_distance
Fe1 O1 1.9601(11)
Fe1 N2 2.2342(13)
Fe1 N3 1.9596(13)
Fe1 N1 2.0409(13)
Si1 N3 1.7094(13)
Si1 C12 1.8802(17)
Si1 C10 1.8782(16)
Si1 C11 1.8722(16)
Si2 C13 1.8763(19)
Si2 N3 1.7058(13)
Si2 C14 1.8700(19)
Si2 C15 1.8794(18)
O1 C2 1.2950(19)
C13 H13A 0.9600
C13 H13B 0.9600
C13 H13C 0.9600
N2 C8 1.476(2)
N2 C9 1.477(2)
N2 C7 1.478(2)
C8 H8A 0.9600
C8 H8B 0.9600
C8 H8C 0.9600
C5 H5A 0.9600
C5 H5B 0.9600
C5 H5C 0.9600
C5 C4 1.508(2)
C9 H9A 0.9600
C9 H9B 0.9600
C9 H9C 0.9600
N1 C6 1.465(2)
N1 C4 1.314(2)
C3 H3 0.9300
C3 C2 1.379(2)
C3 C4 1.424(2)
C1 H1A 0.9600
C1 H1B 0.9600
C1 H1C 0.9600
C1 C2 1.509(2)
C12 H12A 0.9600
C12 H12B 0.9600
C12 H12C 0.9600
C6 H6A 0.9700
C6 H6B 0.9700
C6 C7 1.520(2)
C10 H10A 0.9600
C10 H10B 0.9600
C10 H10C 0.9600
C14 H14A 0.9600
C14 H14B 0.9600
C14 H14C 0.9600
C11 H11A 0.9600
C11 H11B 0.9600
C11 H11C 0.9600
C7 H7A 0.9700
C7 H7B 0.9700
C15 H15A 0.9600
C15 H15B 0.9600
C15 H15C 0.9600

loop_
_geom_torsion_atom_site_label_1
_geom_torsion_atom_site_label_2
_geom_torsion_atom_site_label_3
_geom_torsion_atom_site_label_4
_geom_torsion
Fe1 O1 C2 C3 24.7(2)
Fe1 O1 C2 C1 -158.62(11)
Fe1 N2 C7 C6 -53.53(14)
Fe1 N1 C6 C7 -8.62(17)
Fe1 N1 C4 C5 -177.90(11)
Fe1 N1 C4 C3 -1.2(2)
C13 Si2 N3 Fe1 140.18(9)
C13 Si2 N3 Si1 -49.05(13)
C8 N2 C7 C6 66.48(17)
C9 N2 C7 C6 -173.29(14)
N1 C6 C7 N2 44.52(19)
C12 Si1 N3 Fe1 137.96(8)
C12 Si1 N3 Si2 -32.24(12)
C2 C3 C4 C5 158.47(16)
C2 C3 C4 N1 -18.4(2)
C6 N1 C4 C5 -5.9(2)
C6 N1 C4 C3 170.88(14)
C4 N1 C6 C7 178.70(14)
C4 C3 C2 O1 5.9(3)
C4 C3 C2 C1 -170.61(15)
C10 Si1 N3 Fe1 18.39(10)
C10 Si1 N3 Si2 -151.81(9)
C14 Si2 N3 Fe1 -97.35(10)
C14 Si2 N3 Si1 73.43(12)
C11 Si1 N3 Fe1 -102.14(9)
C11 Si1 N3 Si2 87.67(10)
C15 Si2 N3 Fe1 19.74(10)
C15 Si2 N3 Si1 -169.49(9)
